data_2015229
loop_
_publ_author_name
'Boris Shivachev'
'Rosica Petrova'
'Marin Marinov'
'Neyko Stoyanov'
'Anife Ahmedova'
'Mariana Mitewa'

_publ_section_title
;
 Four cycloalkanespiro-4'-imidazolidine-2',5'-dithiones
;
_journal_coeditor_code BM1624
_journal_issue 4
_journal_name_full 'Acta Crystallographica Section C'
_journal_page_first o211
_journal_page_last o215
_journal_paper_doi 10.1107/S0108270106003489
_journal_volume 62
_journal_year 2006
_chemical_formula_iupac 'C9 H14 N2 S2'
_chemical_formula_moiety 'C9 H14 N2 S2'
_chemical_formula_sum 'C9 H14 N2 S2'
_chemical_formula_weight 214.34
_chemical_name_common
;
cycloheptanespiro-4'-imidazolidine-2',5'-dithione
;
_chemical_name_systematic
;
1,3-diazaspiro[4.6]undecane-2,4-dithione
;
_space_group_IT_number 14
_symmetry_cell_setting monoclinic
_symmetry_space_group_name_Hall '-P 2yn'
_symmetry_space_group_name_H-M 'P 1 21/n 1'
_atom_sites_solution_hydrogens geom
_atom_sites_solution_primary direct
_atom_sites_solution_secondary difmap
_cell_angle_alpha 90.00
_cell_angle_beta 105.848(19)
_cell_angle_gamma 90.00
_cell_formula_units_Z 4
_cell_length_a 7.4041(14)
_cell_length_b 17.859(4)
_cell_length_c 8.4491(14)
_cell_measurement_reflns_used 22
_cell_measurement_temperature 290(2)
_cell_measurement_theta_max 19.8
_cell_measurement_theta_min 18.4
_cell_volume 1074.8(4)
_computing_cell_refinement 'CAD-4 Express'
_computing_data_collection 'CAD-4 Express (Enraf--Nonius, 1994)'
_computing_data_reduction 'XCAD4 (Harms & Wocadlo, 1995)'
_computing_molecular_graphics
;
Ortep-3 for Windows (Farrugia, 1997) and
Mercury 1.4 (Bruno <i>et al.</i>,  2002)
;
_computing_publication_material 'WinGX (Farrugia, 1999)'
_computing_structure_refinement 'SHELXL97 (Sheldrick, 1997)'
_computing_structure_solution 'SHELXS97 (Sheldrick, 1997)'
_diffrn_ambient_temperature 290(2)
_diffrn_measured_fraction_theta_full 1.000
_diffrn_measured_fraction_theta_max 1.000
_diffrn_measurement_device_type 'Enraf--Nonius CAD-4'
_diffrn_measurement_method 'non-profiled omega/2theta scans'
_diffrn_radiation_monochromator graphite
_diffrn_radiation_source 'fine-focus sealed tube'
_diffrn_radiation_type MoK\a
_diffrn_radiation_wavelength 0.71073
_diffrn_reflns_av_R_equivalents 0.0232
_diffrn_reflns_av_sigmaI/netI 0.0273
_diffrn_reflns_limit_h_max 9
_diffrn_reflns_limit_h_min 0
_diffrn_reflns_limit_k_max 23
_diffrn_reflns_limit_k_min -23
_diffrn_reflns_limit_l_max 10
_diffrn_reflns_limit_l_min -11
_diffrn_reflns_number 5464
_diffrn_reflns_theta_full 27.97
_diffrn_reflns_theta_max 27.97
_diffrn_reflns_theta_min 2.28
_diffrn_standards_decay_% 0
_diffrn_standards_interval_count 500
_diffrn_standards_interval_time 120
_diffrn_standards_number 3
_exptl_absorpt_coefficient_mu 0.452
_exptl_absorpt_correction_type none
_exptl_crystal_colour yellow
_exptl_crystal_density_diffrn 1.325
_exptl_crystal_density_method 'not measured'
_exptl_crystal_description cube
_exptl_crystal_F_000 456
_exptl_crystal_size_max 0.33
_exptl_crystal_size_mid 0.33
_exptl_crystal_size_min 0.33
_refine_diff_density_max 0.204
_refine_diff_density_min -0.258
_refine_ls_extinction_method none
_refine_ls_goodness_of_fit_ref 1.002
_refine_ls_hydrogen_treatment constr
_refine_ls_matrix_type full
_refine_ls_number_parameters 118
_refine_ls_number_reflns 2591
_refine_ls_number_restraints 0
_refine_ls_restrained_S_all 1.002
_refine_ls_R_factor_all 0.0480
_refine_ls_R_factor_gt 0.0337
_refine_ls_shift/su_max 0.000
_refine_ls_shift/su_mean 0.000
_refine_ls_structure_factor_coef Fsqd
_refine_ls_weighting_details 'calc w=1/[\s^2^(Fo^2^)+(0.0458P)^2^+0.2540P] where P=(Fo^2^+2Fc^2^)/3'
_refine_ls_weighting_scheme calc
_refine_ls_wR_factor_gt 0.0842
_refine_ls_wR_factor_ref 0.0914
_reflns_number_gt 2042
_reflns_number_total 2591
_reflns_threshold_expression I>2\s(I)
_cod_data_source_file bm1624.cif
_cod_data_source_block III
_cod_original_cell_volume 1074.7(4)
_cod_original_sg_symbol_H-M ' P 21/n'
_cod_database_code 2015229

loop_
_symmetry_equiv_pos_as_xyz
'x, y, z'
'-x+1/2, y+1/2, -z+1/2'
'-x, -y, -z'
'x-1/2, -y-1/2, z-1/2'

loop_
_atom_site_type_symbol
_atom_site_label
_atom_site_fract_x
_atom_site_fract_y
_atom_site_fract_z
_atom_site_U_iso_or_equiv
_atom_site_adp_type
_atom_site_calc_flag
_atom_site_refinement_flags
_atom_site_occupancy
S S1 0.54858(6) 0.45898(3) 0.26027(5) 0.04001(13) Uani d . 1
S S2 -0.00067(7) 0.63319(3) -0.09273(5) 0.05107(16) Uani d . 1
N N1 0.29715(19) 0.55459(8) 0.32787(15) 0.0346(3) Uani d . 1
H H1 0.3315 0.5462 0.4321 0.042 Uiso calc R 1
N N3 0.2837(2) 0.54828(8) 0.06919(15) 0.0351(3) Uani d . 1
H H3 0.3135 0.5355 -0.0186 0.042 Uiso calc R 1
C C2 0.3755(2) 0.52184(8) 0.22362(18) 0.0305(3) Uani d . 1
C C4 0.1426(2) 0.59606(9) 0.06924(18) 0.0319(3) Uani d . 1
C C5 0.1453(2) 0.60684(8) 0.24953(17) 0.0295(3) Uani d . 1
C C6 0.2080(2) 0.68680(9) 0.3080(2) 0.0400(4) Uani d . 1
H H6A 0.2752 0.6845 0.4239 0.048 Uiso calc R 1
H H6B 0.2962 0.7038 0.2493 0.048 Uiso calc R 1
C C7 0.0543(3) 0.74498(10) 0.2863(3) 0.0530(5) Uani d . 1
H H7A -0.0421 0.7345 0.1852 0.064 Uiso calc R 1
H H7B 0.1065 0.7939 0.2750 0.064 Uiso calc R 1
C C8 -0.0363(3) 0.74755(12) 0.4289(3) 0.0626(6) Uani d . 1
H H8A 0.0627 0.7506 0.5312 0.075 Uiso calc R 1
H H8B -0.1099 0.7931 0.4192 0.075 Uiso calc R 1
C C9 -0.1618(3) 0.68186(12) 0.4400(3) 0.0576(5) Uani d . 1
H H9A -0.2727 0.6841 0.3470 0.069 Uiso calc R 1
H H9B -0.2026 0.6874 0.5391 0.069 Uiso calc R 1
C C10 -0.0725(3) 0.60469(11) 0.4424(2) 0.0464(4) Uani d . 1
H H10A -0.1526 0.5677 0.4735 0.056 Uiso calc R 1
H H10B 0.0473 0.6043 0.5256 0.056 Uiso calc R 1
C C11 -0.0414(2) 0.58219(9) 0.2773(2) 0.0361(4) Uani d . 1
H H11A -0.1425 0.6031 0.1901 0.043 Uiso calc R 1
H H11B -0.0500 0.5281 0.2677 0.043 Uiso calc R 1

loop_
_atom_site_aniso_label
_atom_site_aniso_U_11
_atom_site_aniso_U_22
_atom_site_aniso_U_33
_atom_site_aniso_U_12
_atom_site_aniso_U_13
_atom_site_aniso_U_23
S1 0.0452(3) 0.0481(3) 0.0278(2) 0.01627(19) 0.01183(17) 0.00268(16)
S2 0.0536(3) 0.0663(3) 0.0295(2) 0.0192(2) 0.00480(19) 0.0103(2)
N1 0.0402(8) 0.0432(7) 0.0204(6) 0.0115(6) 0.0083(5) 0.0017(5)
N3 0.0403(7) 0.0456(8) 0.0209(6) 0.0089(6) 0.0108(5) 0.0020(5)
C2 0.0347(8) 0.0334(7) 0.0241(7) 0.0000(6) 0.0092(6) -0.0005(5)
C4 0.0351(8) 0.0343(8) 0.0267(7) 0.0002(6) 0.0092(6) 0.0017(6)
C5 0.0333(8) 0.0319(7) 0.0231(6) 0.0027(6) 0.0074(6) 0.0003(6)
C6 0.0386(9) 0.0365(8) 0.0457(9) -0.0045(7) 0.0129(7) -0.0076(7)
C7 0.0595(12) 0.0335(9) 0.0691(13) 0.0026(8) 0.0230(10) -0.0004(9)
C8 0.0683(14) 0.0515(12) 0.0734(15) 0.0134(10) 0.0289(12) -0.0165(10)
C9 0.0592(13) 0.0692(13) 0.0531(11) 0.0139(11) 0.0301(10) -0.0058(10)
C10 0.0535(11) 0.0538(11) 0.0387(9) 0.0004(9) 0.0242(8) 0.0021(8)
C11 0.0389(9) 0.0367(9) 0.0350(8) -0.0018(7) 0.0140(7) -0.0009(6)

loop_
_atom_type_symbol
_atom_type_description
_atom_type_scat_dispersion_real
_atom_type_scat_dispersion_imag
_atom_type_scat_source
C C 0.0033 0.0016 'International Tables Vol C Tables 4.2.6.8 and 6.1.1.4'
H H 0.0000 0.0000 'International Tables Vol C Tables 4.2.6.8 and 6.1.1.4'
N N 0.0061 0.0033 'International Tables Vol C Tables 4.2.6.8 and 6.1.1.4'
S S 0.1246 0.1234 'International Tables Vol C Tables 4.2.6.8 and 6.1.1.4'

loop_
_geom_angle_atom_site_label_1
_geom_angle_atom_site_label_2
_geom_angle_atom_site_label_3
_geom_angle
C2 N1 C5 113.75(12)
C2 N1 H1 123.1
C5 N1 H1 123.1
C4 N3 C2 113.45(13)
C4 N3 H3 123.3
C2 N3 H3 123.3
N3 C4 C5 106.27(12)
N3 C4 S2 125.79(12)
C5 C4 S2 127.93(12)
N1 C2 N3 106.69(13)
N1 C2 S1 129.15(12)
N3 C2 S1 124.15(11)
N1 C5 C11 111.11(13)
N1 C5 C4 99.72(12)
C11 C5 C4 110.48(13)
N1 C5 C6 108.49(13)
C11 C5 C6 115.05(13)
C4 C5 C6 110.91(13)
C7 C6 C5 116.51(14)
C7 C6 H6A 108.2
C5 C6 H6A 108.2
C7 C6 H6B 108.2
C5 C6 H6B 108.2
H6A C6 H6B 107.3
C6 C7 C8 113.66(17)
C6 C7 H7A 108.8
C8 C7 H7A 108.8
C6 C7 H7B 108.8
C8 C7 H7B 108.8
H7A C7 H7B 107.7
C9 C8 C7 115.66(17)
C9 C8 H8A 108.4
C7 C8 H8A 108.4
C9 C8 H8B 108.4
C7 C8 H8B 108.4
H8A C8 H8B 107.4
C8 C9 C10 115.44(17)
C8 C9 H9A 108.4
C10 C9 H9A 108.4
C8 C9 H9B 108.4
C10 C9 H9B 108.4
H9A C9 H9B 107.5
C9 C10 C11 113.44(15)
C9 C10 H10A 108.9
C11 C10 H10A 108.9
C9 C10 H10B 108.9
C11 C10 H10B 108.9
H10A C10 H10B 107.7
C10 C11 C5 115.62(14)
C10 C11 H11A 108.4
C5 C11 H11A 108.4
C10 C11 H11B 108.4
C5 C11 H11B 108.4
H11A C11 H11B 107.4

loop_
_geom_bond_atom_site_label_1
_geom_bond_atom_site_label_2
_geom_bond_distance
_geom_bond_publ_flag
S1 C2 1.6676(16) yes
S2 C4 1.6263(16) yes
N1 C2 1.3169(19) yes
N1 C5 1.4717(19) yes
N1 H1 0.8600 ?
N3 C4 1.349(2) yes
N3 C2 1.3795(19) yes
N3 H3 0.8600 ?
C4 C5 1.530(2) yes
C5 C11 1.529(2) ?
C5 C6 1.541(2) ?
C6 C7 1.515(2) ?
C6 H6A 0.9700 ?
C6 H6B 0.9700 ?
C7 C8 1.532(3) ?
C7 H7A 0.9700 ?
C7 H7B 0.9700 ?
C8 C9 1.515(3) ?
C8 H8A 0.9700 ?
C8 H8B 0.9700 ?
C9 C10 1.526(3) ?
C9 H9A 0.9700 ?
C9 H9B 0.9700 ?
C10 C11 1.528(2) ?
C10 H10A 0.9700 ?
C10 H10B 0.9700 ?
C11 H11A 0.9700 ?
C11 H11B 0.9700 ?

loop_
_geom_hbond_atom_site_label_D
_geom_hbond_atom_site_label_H
_geom_hbond_atom_site_label_A
_geom_hbond_site_symmetry_A
_geom_hbond_distance_DH
_geom_hbond_distance_HA
_geom_hbond_distance_DA
_geom_hbond_angle_DHA
_geom_hbond_publ_flag
N1 H1 S1 3_666 0.86 2.51 3.3618(14) 172 yes
N3 H3 S1 3_665 0.86 2.52 3.3460(15) 161 yes

loop_
_geom_torsion_atom_site_label_1
_geom_torsion_atom_site_label_2
_geom_torsion_atom_site_label_3
_geom_torsion_atom_site_label_4
_geom_torsion
C5 C6 C7 C8 86.0(2)
C6 C7 C8 C9 -71.7(3)
C7 C8 C9 C10 53.5(3)
C8 C9 C10 C11 -70.9(2)

loop_
_cod_related_entry_id
_cod_related_entry_database
_cod_related_entry_code
1 ChemSpider 15140216
